data_7100257
_journal_name_full 'Chemical Communications'
_journal_paper_doi 10.1039/b509125j
_journal_year 2005
_chemical_formula_structural '[Pd(C26H18N2S2)]+2, 2[BF4]-, MecN'
_chemical_formula_sum 'C28 H21 B2 F8 N3 Pd S2'
_chemical_formula_weight 743.62
_space_group_IT_number 14
_symmetry_cell_setting monoclinic
_symmetry_space_group_name_Hall '-P 2yn'
_symmetry_space_group_name_H-M 'P 1 21/n 1'
_cell_angle_alpha 90.00
_cell_angle_beta 93.675(3)
_cell_angle_gamma 90.00
_cell_formula_units_Z 4
_cell_length_a 13.2183(14)
_cell_length_b 11.6622(13)
_cell_length_c 18.790(2)
_cell_measurement_temperature 113(2)
_cell_volume 2890.5(5)
_diffrn_ambient_temperature 113(2)
_exptl_crystal_density_diffrn 1.709
_cod_depositor_comments
;
The following automatic conversions were performed:
'_symmetry_cell_setting' value 'Monoclinic' changed to 'monoclinic'
according to '/home/saulius/struct/CIF-dictionaries/cif_core.dic'
dictionary named 'cif_core.dic' version 2.4.1 from 2010-06-29.

Automatic conversion script
Id: cif_fix_enum 1527 2010-12-29 10:47:43Z saulius 
;
_cod_original_sg_symbol_H-M 'P 21/n'
_cod_database_code 7100257

loop_
_symmetry_equiv_pos_as_xyz
'x, y, z'
'-x+1/2, y+1/2, -z+1/2'
'-x, -y, -z'
'x-1/2, -y-1/2, z-1/2'

loop_
_atom_site_label
_atom_site_type_symbol
_atom_site_fract_x
_atom_site_fract_y
_atom_site_fract_z
_atom_site_U_iso_or_equiv
_atom_site_adp_type
_atom_site_occupancy
_atom_site_symmetry_multiplicity
_atom_site_calc_flag
_atom_site_refinement_flags
_atom_site_disorder_assembly
_atom_site_disorder_group
Pd1 Pd 0.719222(15) 0.137117(18) 0.918548(11) 0.01613(6) Uani 1 1 d . . .
S12 S 0.78005(5) 0.13735(7) 0.80607(3) 0.01852(14) Uani 1 1 d . . .
S21 S 0.65869(5) 0.12613(6) 1.03025(3) 0.01712(15) Uani 1 1 d . . .
F35 F 0.72140(13) -0.14158(18) 0.98796(9) 0.0385(5) Uani 1 1 d . . .
F37 F 0.65095(13) 0.34048(18) 1.21683(9) 0.0388(5) Uani 1 1 d . . .
N3 N 0.57927(16) 0.12925(19) 0.86638(11) 0.0165(5) Uani 1 1 d . . .
N30 N 0.85973(16) 0.1394(2) 0.97094(11) 0.0170(5) Uani 1 1 d . . .
C22 C 0.7756(2) 0.1200(2) 1.08072(15) 0.0172(5) Uani 1 1 d . . .
F34 F 0.56864(13) -0.11418(16) 0.93053(10) 0.0371(5) Uani 1 1 d . . .
C29 C 0.9459(2) 0.1485(3) 0.93909(16) 0.0212(6) Uani 1 1 d . . .
C31 C 0.8660(2) 0.1294(2) 1.04486(14) 0.0172(6) Uani 1 1 d . . .
C5 C 0.3973(2) 0.1247(3) 0.86249(15) 0.0215(6) Uani 1 1 d . . .
C28 C 1.0419(2) 0.1492(3) 0.97547(15) 0.0232(6) Uani 1 1 d . . .
C4 C 0.4928(2) 0.1289(2) 0.89862(15) 0.0190(6) Uani 1 1 d . . .
C27 C 1.0491(2) 0.1386(3) 1.04781(16) 0.0236(6) Uani 1 1 d . . .
C6 C 0.3901(2) 0.1155(3) 0.79020(17) 0.0238(7) Uani 1 1 d . . .
C8 C 0.4786(2) 0.0996(3) 0.67817(16) 0.0260(7) Uani 1 1 d . . .
C41A C 0.6601(2) 0.1117(3) 0.68287(16) 0.0247(7) Uani 1 1 d . . .
C2 C 0.5736(2) 0.1209(2) 0.79246(14) 0.0179(6) Uani 1 1 d . . .
C26 C 0.9598(2) 0.1277(2) 1.08455(15) 0.0208(6) Uani 1 1 d . . .
C23 C 0.7791(2) 0.1094(2) 1.15375(15) 0.0213(6) Uani 1 1 d . . .
C11 C 0.6632(2) 0.1224(2) 0.75571(15) 0.0201(6) Uani 1 1 d . . .
F36 F 0.65533(16) -0.27716(16) 0.91082(12) 0.0464(5) Uani 1 1 d . . .
C7 C 0.4795(2) 0.1107(2) 0.75314(15) 0.0206(6) Uani 1 1 d . . .
C14 C 0.7211(2) 0.3619(3) 0.80185(15) 0.0247(6) Uani 1 1 d . . .
C18 C 0.5458(2) 0.3966(3) 0.94606(16) 0.0261(7) Uani 1 1 d . . .
C24 C 0.8730(2) 0.1067(3) 1.19322(16) 0.0262(7) Uani 1 1 d . . .
C20 C 0.6165(2) 0.2723(3) 1.05527(16) 0.0236(7) Uani 1 1 d . . .
C9 C 0.5667(2) 0.0997(3) 0.64415(16) 0.0274(7) Uani 1 1 d . . .
C19 C 0.5763(2) 0.3394(3) 0.99497(16) 0.0243(7) Uani 1 1 d . . .
C13 C 0.8071(2) 0.2898(3) 0.78816(18) 0.0275(7) Uani 1 1 d . . .
C16 C 0.5591(2) 0.4791(3) 0.82784(17) 0.0270(7) Uani 1 1 d . . .
C15 C 0.6473(2) 0.4147(3) 0.81373(16) 0.0264(7) Uani 1 1 d . . .
C17 C 0.5118(3) 0.4688(3) 0.88842(17) 0.0307(8) Uani 1 1 d . . .
N42 N 0.8523(3) 0.4109(3) 1.0038(2) 0.0621(10) Uani 1 1 d . . .
B32 B 0.6645(2) -0.1622(3) 0.92434(18) 0.0245(8) Uani 1 1 d . . .
C44 C 0.7619(4) 0.5887(4) 1.0483(3) 0.0719(14) Uani 1 1 d . . .
H63 H 0.6912 0.5883 1.0291 0.108 Uiso 1 1 calc R . .
H64 H 0.7954 0.6585 1.0328 0.108 Uiso 1 1 calc R . .
H65 H 0.7639 0.5868 1.1005 0.108 Uiso 1 1 calc R . .
C43 C 0.8136(3) 0.4895(3) 1.0226(2) 0.0427(9) Uani 1 1 d . . .
F33 F 0.71239(13) -0.10902(15) 0.86909(9) 0.0306(4) Uani 1 1 d . . .
F39 F 0.5139(7) 0.3146(10) 1.2837(7) 0.049(3) Uani 0.62(3) 1 d P . .
F40 F 0.6699(5) 0.3158(9) 1.3370(3) 0.0414(19) Uani 0.62(3) 1 d P . .
C25 C 0.9606(2) 0.1162(3) 1.15948(16) 0.0255(7) Uani 1 1 d . . .
B37 B 0.6120(3) 0.2787(3) 1.2726(2) 0.0320(9) Uani 1 1 d . . .
H62 H 0.939(2) 0.154(2) 0.8914(16) 0.014(7) Uiso 1 1 d . . .
H45 H 0.4980(18) 0.128(2) 0.9460(14) 0.001(6) Uiso 1 1 d . . .
H61 H 1.097(3) 0.158(3) 0.9498(17) 0.034(9) Uiso 1 1 d . . .
H46 H 0.340(2) 0.130(2) 0.8880(16) 0.020(8) Uiso 1 1 d . . .
H59 H 1.026(2) 0.112(2) 1.1851(14) 0.011(7) Uiso 1 1 d . . .
H47 H 0.335(2) 0.112(2) 0.7654(16) 0.022(8) Uiso 1 1 d . . .
H58 H 0.873(2) 0.108(3) 1.2440(18) 0.030(9) Uiso 1 1 d . . .
H48 H 0.413(2) 0.087(3) 0.6541(16) 0.029(9) Uiso 1 1 d . . .
H50 H 0.724(2) 0.111(2) 0.6601(16) 0.023(8) Uiso 1 1 d . . .
H49 H 0.562(2) 0.085(3) 0.5973(17) 0.022(8) Uiso 1 1 d . . .
H60 H 1.109(2) 0.136(3) 1.0730(17) 0.032(9) Uiso 1 1 d . . .
H54 H 0.459(2) 0.511(3) 0.8936(16) 0.028(9) Uiso 1 1 d . . .
H51 H 0.821(3) 0.286(3) 0.7424(19) 0.041(10) Uiso 1 1 d . . .
H55 H 0.678(2) 0.310(2) 1.0785(15) 0.019(8) Uiso 1 1 d . . .
H53 H 0.535(2) 0.528(3) 0.7941(16) 0.023(8) Uiso 1 1 d . . .
H52 H 0.868(2) 0.308(3) 0.8206(16) 0.026(8) Uiso 1 1 d . . .
H57 H 0.720(2) 0.105(2) 1.1737(16) 0.024(8) Uiso 1 1 d . . .
H56 H 0.573(3) 0.259(3) 1.0867(17) 0.032(9) Uiso 1 1 d . . .
F38 F 0.6216(8) 0.1624(4) 1.2713(7) 0.058(3) Uani 0.62(3) 1 d P . .
F38A F 0.5785(13) 0.1787(11) 1.2306(13) 0.065(6) Uani 0.38(3) 1 d P . .
F40A F 0.6769(9) 0.256(3) 1.3196(12) 0.086(7) Uani 0.38(3) 1 d P . .
F39A F 0.5216(12) 0.3228(12) 1.2873(10) 0.040(4) Uani 0.38(3) 1 d P . .

loop_
_atom_site_aniso_label
_atom_site_aniso_U_11
_atom_site_aniso_U_22
_atom_site_aniso_U_33
_atom_site_aniso_U_23
_atom_site_aniso_U_13
_atom_site_aniso_U_12
Pd1 0.01129(10) 0.02460(11) 0.01258(10) -0.00018(10) 0.00124(7) 0.00044(10)
S12 0.0136(3) 0.0286(4) 0.0135(3) 0.0011(3) 0.0021(3) 0.0016(3)
S21 0.0129(3) 0.0254(4) 0.0132(3) -0.0005(3) 0.0016(3) 0.0006(3)
F35 0.0259(9) 0.0677(14) 0.0220(9) -0.0018(9) 0.0016(8) 0.0002(10)
F37 0.0241(9) 0.0730(15) 0.0197(9) 0.0001(9) 0.0055(8) -0.0039(10)
N3 0.0149(11) 0.0206(12) 0.0142(11) 0.0002(10) 0.0023(9) -0.0002(10)
N30 0.0128(10) 0.0227(12) 0.0154(11) -0.0003(10) 0.0013(9) 0.0013(10)
C22 0.0128(12) 0.0200(14) 0.0186(13) -0.0001(12) -0.0004(10) 0.0006(12)
F34 0.0185(9) 0.0521(13) 0.0414(11) -0.0002(9) 0.0075(8) 0.0053(8)
C29 0.0185(14) 0.0294(17) 0.0157(14) -0.0018(13) 0.0018(11) 0.0025(13)
C31 0.0169(13) 0.0205(14) 0.0142(13) -0.0010(11) 0.0012(10) 0.0020(12)
C5 0.0136(13) 0.0300(17) 0.0211(15) 0.0006(13) 0.0029(11) -0.0012(12)
C28 0.0133(13) 0.0341(18) 0.0228(15) -0.0002(13) 0.0042(12) 0.0009(13)
C4 0.0168(13) 0.0252(16) 0.0150(14) -0.0011(12) 0.0009(11) -0.0001(12)
C27 0.0138(13) 0.0310(16) 0.0254(16) 0.0000(14) -0.0027(12) 0.0005(14)
C6 0.0155(14) 0.0321(18) 0.0233(16) 0.0006(13) -0.0019(12) -0.0023(13)
C8 0.0234(16) 0.0343(18) 0.0197(16) -0.0013(13) -0.0037(13) 0.0011(14)
C41A 0.0230(15) 0.0336(19) 0.0178(15) 0.0007(12) 0.0046(12) 0.0050(13)
C2 0.0184(13) 0.0211(16) 0.0140(13) 0.0003(11) 0.0007(11) 0.0022(11)
C26 0.0172(13) 0.0255(16) 0.0198(14) -0.0004(12) 0.0009(11) 0.0006(12)
C23 0.0194(14) 0.0276(17) 0.0169(14) 0.0009(12) 0.0015(12) 0.0003(12)
C11 0.0174(13) 0.0252(16) 0.0179(13) 0.0023(12) 0.0013(11) 0.0031(12)
F36 0.0475(13) 0.0331(11) 0.0610(14) -0.0076(10) 0.0217(11) -0.0025(10)
C7 0.0174(14) 0.0245(16) 0.0194(15) 0.0010(12) -0.0015(12) 0.0004(12)
C14 0.0252(15) 0.0266(15) 0.0219(15) 0.0061(13) -0.0029(12) -0.0068(14)
C18 0.0279(16) 0.0295(17) 0.0208(16) -0.0072(13) 0.0003(13) 0.0065(13)
C24 0.0274(16) 0.0370(19) 0.0141(15) -0.0003(13) -0.0001(13) 0.0017(14)
C20 0.0249(16) 0.0287(17) 0.0174(16) -0.0040(13) 0.0041(13) 0.0048(13)
C9 0.0309(17) 0.0383(19) 0.0126(15) -0.0012(13) -0.0020(13) 0.0053(14)
C19 0.0226(15) 0.0283(17) 0.0221(15) -0.0045(13) 0.0025(12) 0.0054(13)
C13 0.0202(15) 0.0366(19) 0.0257(18) 0.0093(14) 0.0018(14) -0.0031(14)
C16 0.0326(17) 0.0228(16) 0.0243(17) -0.0016(13) -0.0097(14) 0.0029(14)
C15 0.0301(17) 0.0287(17) 0.0196(15) 0.0040(13) -0.0055(13) -0.0061(14)
C17 0.0351(19) 0.0319(18) 0.0244(17) -0.0043(14) -0.0035(14) 0.0126(15)
N42 0.070(3) 0.053(2) 0.062(2) -0.001(2) -0.006(2) -0.003(2)
B32 0.0180(16) 0.033(2) 0.0227(17) -0.0042(14) 0.0036(14) -0.0006(14)
C44 0.074(3) 0.055(3) 0.086(4) -0.003(3) -0.004(3) 0.003(3)
C43 0.049(2) 0.039(2) 0.038(2) 0.0114(18) -0.0124(18) -0.0093(19)
F33 0.0253(9) 0.0446(12) 0.0226(9) -0.0013(8) 0.0066(7) -0.0038(8)
F39 0.010(3) 0.107(7) 0.030(5) 0.005(4) 0.002(3) 0.003(3)
F40 0.020(2) 0.084(5) 0.019(2) 0.000(2) 0.0001(14) -0.009(3)
C25 0.0189(15) 0.0368(19) 0.0198(15) 0.0026(13) -0.0054(12) -0.0011(13)
B37 0.0195(17) 0.039(2) 0.039(2) 0.0012(18) 0.0069(17) 0.0038(17)
F38 0.076(5) 0.046(3) 0.055(5) -0.004(2) 0.038(5) 0.004(2)
F38A 0.070(7) 0.056(5) 0.076(11) -0.026(6) 0.045(8) -0.023(5)
F40A 0.037(5) 0.137(18) 0.082(11) 0.070(11) -0.018(6) -0.011(7)
F39A 0.055(9) 0.034(5) 0.035(8) 0.015(4) 0.030(6) 0.024(5)

loop_
_geom_bond_atom_site_label_1
_geom_bond_atom_site_label_2
_geom_bond_distance
_geom_bond_site_symmetry_2
_geom_bond_publ_flag
Pd1 N3 2.039(2) . ?
Pd1 N30 2.046(2) . ?
Pd1 S21 2.2971(7) . ?
Pd1 S12 2.3089(7) . ?
S12 C11 1.767(3) . ?
S12 C13 1.849(3) . ?
S21 C22 1.762(3) . ?
S21 C20 1.863(3) . ?
F35 B32 1.392(4) . ?
F37 B37 1.396(4) . ?
N3 C4 1.328(3) . ?
N3 C2 1.389(3) . ?
N30 C29 1.324(3) . ?
N30 C31 1.391(3) . ?
C22 C23 1.376(4) . ?
C22 C31 1.412(4) . ?
F34 B32 1.397(4) . ?
C29 C28 1.402(4) . ?
C29 H62 0.90(3) . ?
C31 C26 1.406(4) . ?
C5 C6 1.360(4) . ?
C5 C4 1.395(4) . ?
C5 H46 0.92(3) . ?
C28 C27 1.362(4) . ?
C28 H61 0.91(3) . ?
C4 H45 0.89(2) . ?
C27 C26 1.411(4) . ?
C27 H60 0.89(3) . ?
C6 C7 1.411(4) . ?
C6 H47 0.84(3) . ?
C8 C9 1.364(4) . ?
C8 C7 1.414(4) . ?
C8 H48 0.96(3) . ?
C41A C11 1.372(4) . ?
C41A C9 1.400(4) . ?
C41A H50 0.97(3) . ?
C2 C11 1.409(4) . ?
C2 C7 1.410(4) . ?
C26 C25 1.414(4) . ?
C23 C24 1.405(4) . ?
C23 H57 0.89(3) . ?
F36 B32 1.368(4) . ?
C14 C15 1.187(4) . ?
C14 C13 1.450(4) . ?
C18 C19 1.185(4) . ?
C18 C17 1.422(4) . ?
C24 C25 1.359(4) . ?
C24 H58 0.95(3) . ?
C20 C19 1.449(4) . ?
C20 H55 1.00(3) . ?
C20 H56 0.87(3) . ?
C9 H49 0.90(3) . ?
C13 H51 0.89(3) . ?
C13 H52 1.00(3) . ?
C16 C17 1.338(4) . ?
C16 C15 1.427(4) . ?
C16 H53 0.89(3) . ?
C17 H54 0.87(3) . ?
N42 C43 1.119(5) . ?
B32 F33 1.396(4) . ?
C44 C43 1.442(6) . ?
C44 H63 0.9800 . ?
C44 H64 0.9800 . ?
C44 H65 0.9800 . ?
F39 B37 1.392(10) . ?
F40 B37 1.456(7) . ?
C25 H59 0.97(3) . ?
B37 F40A 1.220(13) . ?
B37 F39A 1.347(15) . ?
B37 F38 1.362(6) . ?
B37 F38A 1.460(12) . ?
